data_7246450
loop_
_publ_author_name
'Habata, Yoichi'
'Wada, Ayumi'
'Lee, Eunji'
'Ju, Huieyong'
'Yoshiba, Yuki'
'Horita, Hiroki'
'Ishii, Jun-ichi'
'Ikeda, Mari'
'Kuwahara, Shunsuke'

_publ_section_title
;
 A molecular sponge that exclusively adsorbs acetonitrile
;
_journal_issue 16
_journal_name_full CrystEngComm
_journal_page_first 2349
_journal_page_last 2352
_journal_paper_doi 10.1039/D3CE00169E
_journal_volume 25
_journal_year 2023
_chemical_formula_moiety 'C44 H44 N4'
_chemical_formula_sum 'C44 H44 N4'
_chemical_formula_weight 628.83
_space_group_crystal_system monoclinic
_space_group_IT_number 14
_space_group_name_Hall '-P 2ybc'
_space_group_name_H-M_alt 'P 1 21/c 1'
_atom_sites_solution_hydrogens geom
_audit_creation_method SHELXL-2014/7
_audit_update_record
;
2022-12-30 deposited with the CCDC.	2023-03-16 downloaded from the CCDC.
;
_cell_angle_alpha 90
_cell_angle_beta 97.156(8)
_cell_angle_gamma 90
_cell_formula_units_Z 2
_cell_length_a 10.825(5)
_cell_length_b 18.151(8)
_cell_length_c 9.211(4)
_cell_measurement_reflns_used 292
_cell_measurement_temperature 120(2)
_cell_measurement_theta_max 14.30
_cell_measurement_theta_min 2.94
_cell_volume 1795.7(14)
_computing_cell_refinement 'Bruker SAINT'
_computing_data_collection 'Bruker APEX2'
_computing_data_reduction 'Bruker SAINT'
_computing_molecular_graphics 'Bruker SHELXTL'
_computing_publication_material 'Bruker SHELXTL'
_computing_structure_refinement 'SHELXL-2014/7 (Sheldrick, 2014)'
_computing_structure_solution 'SHELXS-97 (Sheldrick 2008)'
_diffrn_ambient_temperature 120(2)
_diffrn_measured_fraction_theta_full 0.999
_diffrn_measured_fraction_theta_max 0.999
_diffrn_measurement_device_type 'Bruker APEX-II CCD'
_diffrn_measurement_method '\f and \w scans'
_diffrn_radiation_type MoK\a
_diffrn_radiation_wavelength 0.71073
_diffrn_reflns_av_R_equivalents 0.1711
_diffrn_reflns_av_unetI/netI 0.2073
_diffrn_reflns_Laue_measured_fraction_full 0.999
_diffrn_reflns_Laue_measured_fraction_max 0.999
_diffrn_reflns_limit_h_max 13
_diffrn_reflns_limit_h_min -12
_diffrn_reflns_limit_k_max 21
_diffrn_reflns_limit_k_min -22
_diffrn_reflns_limit_l_max 10
_diffrn_reflns_limit_l_min -11
_diffrn_reflns_number 10326
_diffrn_reflns_point_group_measured_fraction_full 0.999
_diffrn_reflns_point_group_measured_fraction_max 0.999
_diffrn_reflns_theta_full 25.242
_diffrn_reflns_theta_max 26.000
_diffrn_reflns_theta_min 1.896
_exptl_absorpt_coefficient_mu 0.068
_exptl_absorpt_correction_T_max 0.7457
_exptl_absorpt_correction_T_min 0.5659
_exptl_absorpt_correction_type multi-scan
_exptl_absorpt_process_details SADABS
_exptl_crystal_colour yellow
_exptl_crystal_density_diffrn 1.163
_exptl_crystal_description PLATE
_exptl_crystal_F_000 672
_exptl_crystal_size_max 0.244
_exptl_crystal_size_mid 0.135
_exptl_crystal_size_min 0.065
_exptl_transmission_factor_max 0.7457
_exptl_transmission_factor_min 0.5659
_refine_diff_density_max 0.265
_refine_diff_density_min -0.324
_refine_diff_density_rms 0.066
_refine_ls_extinction_method none
_refine_ls_goodness_of_fit_ref 1.008
_refine_ls_hydrogen_treatment constr
_refine_ls_matrix_type full
_refine_ls_number_parameters 217
_refine_ls_number_reflns 3530
_refine_ls_number_restraints 0
_refine_ls_restrained_S_all 1.008
_refine_ls_R_factor_all 0.2119
_refine_ls_R_factor_gt 0.0755
_refine_ls_shift/su_max 0.000
_refine_ls_shift/su_mean 0.000
_refine_ls_structure_factor_coef Fsqd
_refine_ls_weighting_details 'w=1/[\s^2^(Fo^2^)+(0.0566P)^2^] where P=(Fo^2^+2Fc^2^)/3'
_refine_ls_weighting_scheme calc
_refine_ls_wR_factor_gt 0.1391
_refine_ls_wR_factor_ref 0.1969
_reflns_Friedel_coverage 0.000
_reflns_number_gt 1394
_reflns_number_total 3530
_reflns_threshold_expression 'I > 2\s(I)'
_cod_data_source_file d3ce00169e6.cif
_cod_data_source_block aaa_pl
_cod_depositor_comments 'Adding full bibliography for 7246450--7246451.cif.'
_cod_original_sg_symbol_H-M 'P 21/c'
_cod_database_code 7246450
_shelx_shelxl_version_number 2014/7
_shelx_space_group_comment
; 
The symmetry employed for this shelxl refinement is uniquely defined 
by the following loop, which should always be used as a source of 
symmetry information in preference to the above space-group names. 
They are only intended as comments. 
;

loop_
_space_group_symop_operation_xyz
'x, y, z'
'-x, y+1/2, -z+1/2'
'-x, -y, -z'
'x, -y-1/2, z-1/2'

loop_
_atom_site_label
_atom_site_type_symbol
_atom_site_fract_x
_atom_site_fract_y
_atom_site_fract_z
_atom_site_U_iso_or_equiv
_atom_site_adp_type
_atom_site_occupancy
_atom_site_site_symmetry_order
_atom_site_calc_flag
_atom_site_refinement_flags_posn
_atom_site_refinement_flags_adp
_atom_site_refinement_flags_occupancy
_atom_site_disorder_assembly
_atom_site_disorder_group
N1 N 0.9570(3) -0.04109(19) 0.7973(4) 0.0284(9) Uani 1 1 d . . . . .
N2 N 0.9783(3) 0.12624(19) 0.8917(4) 0.0264(9) Uani 1 1 d . . . . .
C1 C 0.8715(4) 0.0213(2) 0.7596(5) 0.0329(12) Uani 1 1 d . . . . .
H1A H 0.7859 0.0023 0.7330 0.039 Uiso 1 1 calc R U . . .
H1B H 0.8964 0.0475 0.6737 0.039 Uiso 1 1 calc R U . . .
C2 C 0.8726(4) 0.0749(2) 0.8868(4) 0.0277(11) Uani 1 1 d . . . . .
H2A H 0.7938 0.1032 0.8764 0.033 Uiso 1 1 calc R U . . .
H2B H 0.8784 0.0470 0.9798 0.033 Uiso 1 1 calc R U . . .
C3 C 1.0217(4) 0.1535(2) 1.0399(5) 0.0316(12) Uani 1 1 d . . . . .
H3A H 0.9487 0.1636 1.0917 0.038 Uiso 1 1 calc R U . . .
H3B H 1.0668 0.2006 1.0322 0.038 Uiso 1 1 calc R U . . .
C4 C 1.1070(4) 0.0993(2) 1.1292(5) 0.0303(11) Uani 1 1 d . . . . .
H4A H 1.1611 0.0756 1.0637 0.036 Uiso 1 1 calc R U . . .
H4B H 1.1615 0.1270 1.2044 0.036 Uiso 1 1 calc R U . . .
C5 C 1.0101(4) -0.0696(2) 0.6698(5) 0.0331(12) Uani 1 1 d . . . . .
H5A H 1.0667 -0.1109 0.7021 0.040 Uiso 1 1 calc R U . . .
H5B H 1.0609 -0.0303 0.6322 0.040 Uiso 1 1 calc R U . . .
C6 C 0.9185(4) -0.0958(2) 0.5481(5) 0.0283(11) Uani 1 1 d . . . . .
C7 C 0.8454(4) -0.1139(2) 0.4472(5) 0.0294(11) Uani 1 1 d . . . . .
C8 C 0.7571(4) -0.1332(3) 0.3217(5) 0.0290(11) Uani 1 1 d . . . . .
C9 C 0.7180(4) -0.2057(3) 0.2988(5) 0.0366(12) Uani 1 1 d . . . . .
H9A H 0.7473 -0.2427 0.3675 0.044 Uiso 1 1 calc R U . . .
C10 C 0.6356(4) -0.2242(3) 0.1751(6) 0.0420(13) Uani 1 1 d . . . . .
H10A H 0.6106 -0.2740 0.1582 0.050 Uiso 1 1 calc R U . . .
C11 C 0.5910(4) -0.1703(3) 0.0780(5) 0.0426(14) Uani 1 1 d . . . . .
H11A H 0.5339 -0.1826 -0.0053 0.051 Uiso 1 1 calc R U . . .
C12 C 0.6286(4) -0.0984(3) 0.1010(5) 0.0434(14) Uani 1 1 d . . . . .
H12A H 0.5967 -0.0613 0.0338 0.052 Uiso 1 1 calc R U . . .
C13 C 0.7131(4) -0.0796(3) 0.2218(5) 0.0355(12) Uani 1 1 d . . . . .
H13A H 0.7405 -0.0300 0.2355 0.043 Uiso 1 1 calc R U . . .
C14 C 0.9530(4) 0.1873(2) 0.7892(5) 0.0316(12) Uani 1 1 d . . . . .
H14A H 0.9285 0.1669 0.6901 0.038 Uiso 1 1 calc R U . . .
H14B H 1.0309 0.2156 0.7865 0.038 Uiso 1 1 calc R U . . .
C15 C 0.8544(4) 0.2384(2) 0.8249(5) 0.0289(11) Uani 1 1 d . . . . .
C16 C 0.7749(4) 0.2788(2) 0.8540(5) 0.0288(11) Uani 1 1 d . . . . .
C17 C 0.6757(4) 0.3275(2) 0.8850(5) 0.0248(10) Uani 1 1 d . . . . .
C18 C 0.6175(4) 0.3735(2) 0.7778(5) 0.0349(12) Uani 1 1 d . . . . .
H18A H 0.6459 0.3753 0.6844 0.042 Uiso 1 1 calc R U . . .
C19 C 0.5171(4) 0.4175(2) 0.8065(5) 0.0376(13) Uani 1 1 d . . . . .
H19A H 0.4765 0.4485 0.7321 0.045 Uiso 1 1 calc R U . . .
C20 C 0.4775(4) 0.4158(3) 0.9424(5) 0.0364(12) Uani 1 1 d . . . . .
H20A H 0.4085 0.4450 0.9614 0.044 Uiso 1 1 calc R U . . .
C21 C 0.5370(4) 0.3721(2) 1.0512(5) 0.0334(12) Uani 1 1 d . . . . .
H21A H 0.5103 0.3724 1.1456 0.040 Uiso 1 1 calc R U . . .
C22 C 0.6356(4) 0.3275(2) 1.0246(5) 0.0320(11) Uani 1 1 d . . . . .
H22A H 0.6759 0.2972 1.1002 0.038 Uiso 1 1 calc R U . . .

loop_
_atom_site_aniso_label
_atom_site_aniso_U_11
_atom_site_aniso_U_22
_atom_site_aniso_U_33
_atom_site_aniso_U_23
_atom_site_aniso_U_13
_atom_site_aniso_U_12
N1 0.031(2) 0.028(2) 0.026(2) -0.0016(17) 0.0039(18) 0.0012(18)
N2 0.032(2) 0.024(2) 0.024(2) -0.0021(17) 0.0047(17) -0.0016(17)
C1 0.033(3) 0.032(3) 0.034(3) -0.001(2) 0.005(2) 0.003(2)
C2 0.029(3) 0.026(3) 0.027(3) -0.006(2) 0.001(2) -0.003(2)
C3 0.039(3) 0.025(3) 0.031(3) -0.003(2) 0.005(2) -0.007(2)
C4 0.027(3) 0.034(3) 0.030(3) -0.003(2) 0.003(2) -0.003(2)
C5 0.030(3) 0.034(3) 0.036(3) -0.002(2) 0.007(2) -0.005(2)
C6 0.029(3) 0.028(3) 0.028(3) -0.002(2) 0.007(2) -0.002(2)
C7 0.026(3) 0.031(3) 0.031(3) -0.001(2) 0.005(2) 0.004(2)
C8 0.021(2) 0.034(3) 0.033(3) -0.003(2) 0.004(2) -0.002(2)
C9 0.030(3) 0.033(3) 0.045(3) -0.003(2) -0.001(2) 0.001(2)
C10 0.034(3) 0.037(3) 0.054(4) -0.011(3) 0.000(3) -0.002(2)
C11 0.036(3) 0.058(4) 0.032(3) -0.008(3) -0.004(2) -0.007(3)
C12 0.043(3) 0.054(4) 0.030(3) 0.010(3) -0.004(3) -0.002(3)
C13 0.036(3) 0.037(3) 0.034(3) 0.006(2) 0.006(2) -0.004(2)
C14 0.034(3) 0.030(3) 0.031(3) 0.005(2) 0.007(2) 0.007(2)
C15 0.028(3) 0.025(3) 0.034(3) 0.001(2) 0.004(2) -0.001(2)
C16 0.029(3) 0.031(3) 0.026(3) 0.003(2) 0.000(2) -0.001(2)
C17 0.027(2) 0.018(3) 0.030(3) -0.002(2) 0.005(2) -0.002(2)
C18 0.040(3) 0.033(3) 0.033(3) -0.003(2) 0.008(2) 0.004(2)
C19 0.040(3) 0.034(3) 0.037(3) 0.006(2) -0.001(3) 0.005(2)
C20 0.032(3) 0.038(3) 0.039(3) -0.006(2) 0.005(2) -0.001(2)
C21 0.028(3) 0.036(3) 0.037(3) -0.007(2) 0.005(2) -0.002(2)
C22 0.030(3) 0.034(3) 0.031(3) 0.001(2) 0.004(2) -0.002(2)

loop_
_atom_type_symbol
_atom_type_description
_atom_type_scat_dispersion_real
_atom_type_scat_dispersion_imag
_atom_type_scat_source
C C 0.0033 0.0016 'International Tables Vol C Tables 4.2.6.8 and 6.1.1.4'
H H 0.0000 0.0000 'International Tables Vol C Tables 4.2.6.8 and 6.1.1.4'
N N 0.0061 0.0033 'International Tables Vol C Tables 4.2.6.8 and 6.1.1.4'

loop_
_geom_angle_atom_site_label_1
_geom_angle_atom_site_label_2
_geom_angle_atom_site_label_3
_geom_angle
_geom_angle_site_symmetry_1
_geom_angle_site_symmetry_3
_geom_angle_publ_flag
C5 N1 C4 111.6(3) . 3_757 ?
C5 N1 C1 112.3(3) . . ?
C4 N1 C1 109.9(3) 3_757 . ?
C14 N2 C2 112.3(3) . . ?
C14 N2 C3 110.9(3) . . ?
C2 N2 C3 113.5(3) . . ?
N1 C1 C2 111.4(4) . . ?
N1 C1 H1A 109.3 . . ?
C2 C1 H1A 109.3 . . ?
N1 C1 H1B 109.3 . . ?
C2 C1 H1B 109.3 . . ?
H1A C1 H1B 108.0 . . ?
N2 C2 C1 111.1(3) . . ?
N2 C2 H2A 109.4 . . ?
C1 C2 H2A 109.4 . . ?
N2 C2 H2B 109.4 . . ?
C1 C2 H2B 109.4 . . ?
H2A C2 H2B 108.0 . . ?
N2 C3 C4 112.7(4) . . ?
N2 C3 H3A 109.1 . . ?
C4 C3 H3A 109.1 . . ?
N2 C3 H3B 109.1 . . ?
C4 C3 H3B 109.1 . . ?
H3A C3 H3B 107.8 . . ?
N1 C4 C3 115.1(4) 3_757 . ?
N1 C4 H4A 108.5 3_757 . ?
C3 C4 H4A 108.5 . . ?
N1 C4 H4B 108.5 3_757 . ?
C3 C4 H4B 108.5 . . ?
H4A C4 H4B 107.5 . . ?
N1 C5 C6 115.4(4) . . ?
N1 C5 H5A 108.4 . . ?
C6 C5 H5A 108.4 . . ?
N1 C5 H5B 108.4 . . ?
C6 C5 H5B 108.4 . . ?
H5A C5 H5B 107.5 . . ?
C7 C6 C5 177.1(5) . . ?
C6 C7 C8 177.7(5) . . ?
C13 C8 C9 119.5(4) . . ?
C13 C8 C7 120.0(4) . . ?
C9 C8 C7 120.5(4) . . ?
C8 C9 C10 120.2(5) . . ?
C8 C9 H9A 119.9 . . ?
C10 C9 H9A 119.9 . . ?
C11 C10 C9 119.7(5) . . ?
C11 C10 H10A 120.1 . . ?
C9 C10 H10A 120.1 . . ?
C10 C11 C12 120.2(5) . . ?
C10 C11 H11A 119.9 . . ?
C12 C11 H11A 119.9 . . ?
C11 C12 C13 120.6(5) . . ?
C11 C12 H12A 119.7 . . ?
C13 C12 H12A 119.7 . . ?
C8 C13 C12 119.8(5) . . ?
C8 C13 H13A 120.1 . . ?
C12 C13 H13A 120.1 . . ?
N2 C14 C15 114.5(4) . . ?
N2 C14 H14A 108.6 . . ?
C15 C14 H14A 108.6 . . ?
N2 C14 H14B 108.6 . . ?
C15 C14 H14B 108.6 . . ?
H14A C14 H14B 107.6 . . ?
C16 C15 C14 179.4(5) . . ?
C15 C16 C17 178.1(5) . . ?
C18 C17 C22 119.2(4) . . ?
C18 C17 C16 120.7(4) . . ?
C22 C17 C16 120.1(4) . . ?
C17 C18 C19 120.3(4) . . ?
C17 C18 H18A 119.8 . . ?
C19 C18 H18A 119.8 . . ?
C20 C19 C18 119.7(5) . . ?
C20 C19 H19A 120.1 . . ?
C18 C19 H19A 120.1 . . ?
C21 C20 C19 120.5(4) . . ?
C21 C20 H20A 119.8 . . ?
C19 C20 H20A 119.8 . . ?
C20 C21 C22 120.7(4) . . ?
C20 C21 H21A 119.7 . . ?
C22 C21 H21A 119.7 . . ?
C21 C22 C17 119.6(4) . . ?
C21 C22 H22A 120.2 . . ?
C17 C22 H22A 120.2 . . ?

loop_
_geom_bond_atom_site_label_1
_geom_bond_atom_site_label_2
_geom_bond_distance
_geom_bond_site_symmetry_2
_geom_bond_publ_flag
N1 C5 1.465(5) . ?
N1 C4 1.473(5) 3_757 ?
N1 C1 1.477(5) . ?
N2 C14 1.459(5) . ?
N2 C2 1.472(5) . ?
N2 C3 1.473(5) . ?
C1 C2 1.521(5) . ?
C1 H1A 0.9900 . ?
C1 H1B 0.9900 . ?
C2 H2A 0.9900 . ?
C2 H2B 0.9900 . ?
C3 C4 1.520(6) . ?
C3 H3A 0.9900 . ?
C3 H3B 0.9900 . ?
C4 N1 1.473(5) 3_757 ?
C4 H4A 0.9900 . ?
C4 H4B 0.9900 . ?
C5 C6 1.479(6) . ?
C5 H5A 0.9900 . ?
C5 H5B 0.9900 . ?
C6 C7 1.190(6) . ?
C7 C8 1.447(6) . ?
C8 C13 1.383(6) . ?
C8 C9 1.390(6) . ?
C9 C10 1.398(6) . ?
C9 H9A 0.9500 . ?
C10 C11 1.373(6) . ?
C10 H10A 0.9500 . ?
C11 C12 1.375(6) . ?
C11 H11A 0.9500 . ?
C12 C13 1.392(6) . ?
C12 H12A 0.9500 . ?
C13 H13A 0.9500 . ?
C14 C15 1.482(6) . ?
C14 H14A 0.9900 . ?
C14 H14B 0.9900 . ?
C15 C16 1.187(5) . ?
C16 C17 1.447(6) . ?
C17 C18 1.384(6) . ?
C17 C22 1.407(5) . ?
C18 C19 1.400(6) . ?
C18 H18A 0.9500 . ?
C19 C20 1.374(6) . ?
C19 H19A 0.9500 . ?
C20 C21 1.373(6) . ?
C20 H20A 0.9500 . ?
C21 C22 1.384(6) . ?
C21 H21A 0.9500 . ?
C22 H22A 0.9500 . ?

loop_
_geom_torsion_atom_site_label_1
_geom_torsion_atom_site_label_2
_geom_torsion_atom_site_label_3
_geom_torsion_atom_site_label_4
_geom_torsion
_geom_torsion_site_symmetry_1
_geom_torsion_site_symmetry_2
_geom_torsion_site_symmetry_3
_geom_torsion_site_symmetry_4
_geom_torsion_publ_flag
C5 N1 C1 C2 -149.0(3) . . . . ?
C4 N1 C1 C2 86.1(4) 3_757 . . . ?
C14 N2 C2 C1 81.2(4) . . . . ?
C3 N2 C2 C1 -152.1(4) . . . . ?
N1 C1 C2 N2 82.4(4) . . . . ?
C14 N2 C3 C4 -151.4(3) . . . . ?
C2 N2 C3 C4 81.1(4) . . . . ?
N2 C3 C4 N1 -83.6(5) . . . 3_757 ?
C4 N1 C5 C6 65.4(5) 3_757 . . . ?
C1 N1 C5 C6 -58.6(5) . . . . ?
C13 C8 C9 C10 0.5(6) . . . . ?
C7 C8 C9 C10 -178.1(4) . . . . ?
C8 C9 C10 C11 -1.7(7) . . . . ?
C9 C10 C11 C12 1.1(7) . . . . ?
C10 C11 C12 C13 0.6(7) . . . . ?
C9 C8 C13 C12 1.1(6) . . . . ?
C7 C8 C13 C12 179.8(4) . . . . ?
C11 C12 C13 C8 -1.7(7) . . . . ?
C2 N2 C14 C15 66.7(5) . . . . ?
C3 N2 C14 C15 -61.4(5) . . . . ?
C22 C17 C18 C19 -2.3(7) . . . . ?
C16 C17 C18 C19 176.5(4) . . . . ?
C17 C18 C19 C20 1.0(7) . . . . ?
C18 C19 C20 C21 1.1(7) . . . . ?
C19 C20 C21 C22 -1.8(7) . . . . ?
C20 C21 C22 C17 0.5(7) . . . . ?
C18 C17 C22 C21 1.6(6) . . . . ?
C16 C17 C22 C21 -177.2(4) . . . . ?
